data_7109906
loop_
_publ_author_name
'Wenchao Chen'
'Wenguo Yang'
'Lin Yan'
'Choon-Hong Tan'
'Zhiyong Jiang'

_publ_section_title
;
 Bicyclic guanidinium-catalyzed enantioselective phase-transfer
 alkylation: direct access to pyrroloindolines and furoindolines
;
_journal_name_full Chem.Commun.
_journal_page_first 9854
_journal_paper_doi 10.1039/c3cc46111d
_journal_volume 49
_journal_year 2013
_chemical_absolute_configuration ad
_chemical_formula_moiety 'I, 0.5(H2 O), C13 H26 N3'
_chemical_formula_sum 'C13 H27 I N3 O0.5'
_chemical_formula_weight 360.27
_chemical_name_systematic
;
 ? 
;
_space_group_crystal_system orthorhombic
_space_group_IT_number 19
_space_group_name_Hall 'P 2ac 2ab'
_space_group_name_H-M_alt 'P 21 21 21'
_symmetry_space_group_name_Hall 'P 2ac 2ab'
_symmetry_space_group_name_H-M 'P 21 21 21'
_atom_sites_solution_hydrogens geom
_atom_sites_solution_primary direct
_atom_sites_solution_secondary difmap
_audit_creation_date 2013-04-22
_audit_creation_method
;
  Olex2 1.2
  (compiled Apr  9 2013 14:06:00, GUI svn.r4456)
;
_cell_angle_alpha 90.00
_cell_angle_beta 90.00
_cell_angle_gamma 90.00
_cell_formula_units_Z 8
_cell_length_a 11.6885(2)
_cell_length_b 16.3224(2)
_cell_length_c 17.9468(3)
_cell_measurement_reflns_used 5245
_cell_measurement_temperature 291(2)
_cell_measurement_theta_max 66.9527
_cell_measurement_theta_min 3.6574
_cell_volume 3423.97(9)
_computing_cell_refinement
;
CrysAlisPro, Agilent Technologies,
Version 1.171.36.21 (release 14-08-2012 CrysAlis171 .NET)
(compiled Sep 14 2012,17:21:16)
;
_computing_data_collection
;
CrysAlisPro, Agilent Technologies,
Version 1.171.36.21 (release 14-08-2012 CrysAlis171 .NET)
(compiled Sep 14 2012,17:21:16)
;
_computing_data_reduction
;
CrysAlisPro, Agilent Technologies,
Version 1.171.36.21 (release 14-08-2012 CrysAlis171 .NET)
(compiled Sep 14 2012,17:21:16)
;
_computing_molecular_graphics
;
O. V. Dolomanov, L. J. Bourhis, R. J. Gildea, J. A. K. Howard and H. Puschmann,
OLEX2: a complete structure solution, refinement and analysis program.
J. Appl. Cryst. (2009). 42, 339-341.
;
_computing_publication_material
;
O. V. Dolomanov, L. J. Bourhis, R. J. Gildea, J. A. K. Howard and H. Puschmann,
OLEX2: a complete structure solution, refinement and analysis program.
J. Appl. Cryst. (2009). 42, 339-341.
;
_computing_structure_refinement
;
SHELXL, G.M. Sheldrick, Acta Cryst.
(2008). A64, 112-122
;
_computing_structure_solution
;
SHELXS, G.M. Sheldrick, Acta Cryst.
(2008). A64, 112-122
;
_diffrn_ambient_temperature 291.15
_diffrn_detector_area_resol_mean 16.2312
_diffrn_measured_fraction_theta_full 1.000
_diffrn_measured_fraction_theta_max 1.000
_diffrn_measurement_details
;
  1 omega  -77.00  -33.00   1.0000    1.0000
omega____ theta____ kappa____ phi______ frames
    -        0.0000  178.0000  -90.0000 44

  2 omega  -77.00  -52.00   1.0000    1.0000
omega____ theta____ kappa____ phi______ frames
    -        0.0000  178.0000  -30.0000 25

  3 omega  -11.00   16.00   1.0000    5.0000
omega____ theta____ kappa____ phi______ frames
    -      -42.5000   30.0000 -180.0000 27

  4 omega  -49.00   13.00   1.0000    5.0000
omega____ theta____ kappa____ phi______ frames
    -      -42.5000   37.0000 -120.0000 62

  5 omega   -1.00   28.00   1.0000    5.0000
omega____ theta____ kappa____ phi______ frames
    -      -42.5000   37.0000   90.0000 29

  6 omega  -48.00   30.00   1.0000    5.0000
omega____ theta____ kappa____ phi______ frames
    -      -42.5000   30.0000  -60.0000 78

  7 omega   35.00  117.00   1.0000    5.0000
omega____ theta____ kappa____ phi______ frames
    -       56.0000   57.0000    0.0000 82

  8 omega   84.00  130.00   1.0000   12.0000
omega____ theta____ kappa____ phi______ frames
    -      112.0000  -61.0000 -180.0000 46

  9 omega   52.00   77.00   1.0000   12.0000
omega____ theta____ kappa____ phi______ frames
    -      112.0000  -61.0000 -180.0000 25

 10 omega  107.00  176.00   1.0000   12.0000
omega____ theta____ kappa____ phi______ frames
    -      112.0000   77.0000  -30.0000 69

 11 omega   54.00   90.00   1.0000   12.0000
omega____ theta____ kappa____ phi______ frames
    -      112.0000  -30.0000  -30.0000 36

 12 omega  126.00  176.00   1.0000   12.0000
omega____ theta____ kappa____ phi______ frames
    -      112.0000   61.0000    0.0000 50

 13 omega   40.00  103.00   1.0000   12.0000
omega____ theta____ kappa____ phi______ frames
    -      112.0000  -94.0000  -30.0000 63

 14 omega   63.00   90.00   1.0000   12.0000
omega____ theta____ kappa____ phi______ frames
    -      112.0000  -45.0000   90.0000 27

 15 omega   82.00  108.00   1.0000   12.0000
omega____ theta____ kappa____ phi______ frames
    -      112.0000  178.0000 -180.0000 26

 16 omega   50.00   96.00   1.0000   12.0000
omega____ theta____ kappa____ phi______ frames
    -      112.0000  -45.0000  -60.0000 46

 17 omega   82.00  177.00   1.0000   12.0000
omega____ theta____ kappa____ phi______ frames
    -      112.0000   77.0000   30.0000 95

 18 omega  -72.00   26.00   1.0000    1.0000
omega____ theta____ kappa____ phi______ frames
    -        0.0000  -37.0000   90.0000 98

 19 omega   26.00   75.00   1.0000    5.0000
omega____ theta____ kappa____ phi______ frames
    -       56.0000   77.0000  150.0000 49
;
_diffrn_measurement_device_type 'Xcalibur, Eos, Gemini'
_diffrn_measurement_method '\w scans'
_diffrn_orient_matrix_UB_11 0.0935006000
_diffrn_orient_matrix_UB_12 0.0231897000
_diffrn_orient_matrix_UB_13 -0.0566950000
_diffrn_orient_matrix_UB_21 -0.0591468000
_diffrn_orient_matrix_UB_22 0.0830943000
_diffrn_orient_matrix_UB_23 -0.0132170000
_diffrn_orient_matrix_UB_31 0.0715201000
_diffrn_orient_matrix_UB_32 0.0382916000
_diffrn_orient_matrix_UB_33 0.0631345000
_diffrn_radiation_monochromator graphite
_diffrn_radiation_type 'Cu K\a'
_diffrn_radiation_wavelength 1.5418
_diffrn_reflns_av_R_equivalents 0.0886
_diffrn_reflns_av_unetI/netI 0.0745
_diffrn_reflns_limit_h_max 13
_diffrn_reflns_limit_h_min -13
_diffrn_reflns_limit_k_max 19
_diffrn_reflns_limit_k_min -19
_diffrn_reflns_limit_l_max 21
_diffrn_reflns_limit_l_min -15
_diffrn_reflns_number 12579
_diffrn_reflns_theta_full 67.06
_diffrn_reflns_theta_max 67.06
_diffrn_reflns_theta_min 3.66
_diffrn_source 'Enhance (Cu) X-ray Source'
_exptl_absorpt_coefficient_mu 14.616
_exptl_absorpt_correction_T_max 1.00000
_exptl_absorpt_correction_T_min 0.61371
_exptl_absorpt_correction_type multi-scan
_exptl_absorpt_process_details
;
CrysAlisPro, Agilent Technologies,
Version 1.171.36.21 (release 14-08-2012 CrysAlis171 .NET)
(compiled Sep 14 2012,17:21:16)
Empirical absorption correction using spherical harmonics,
 implemented in SCALE3 ABSPACK scaling algorithm.
;
_exptl_crystal_density_diffrn 1.398
_exptl_crystal_density_method 'not measured'
_exptl_crystal_F_000 1464
_exptl_crystal_size_max 0.2
_exptl_crystal_size_mid 0.18
_exptl_crystal_size_min 0.16
_refine_diff_density_max 0.853
_refine_diff_density_min -0.912
_refine_diff_density_rms 0.110
_refine_ls_abs_structure_details 'Flack H D (1983), Acta Cryst. A39, 876-881'
_refine_ls_abs_structure_Flack -0.009(8)
_refine_ls_extinction_coef 0.00117(9)
_refine_ls_extinction_expression Fc^*^=kFc[1+0.001xFc^2^\l^3^/sin(2\q)]^-1/4^
_refine_ls_extinction_method SHELXL
_refine_ls_goodness_of_fit_ref 1.033
_refine_ls_hydrogen_treatment constr
_refine_ls_matrix_type full
_refine_ls_number_parameters 326
_refine_ls_number_reflns 6107
_refine_ls_number_restraints 0
_refine_ls_restrained_S_all 1.033
_refine_ls_R_factor_all 0.0553
_refine_ls_R_factor_gt 0.0510
_refine_ls_shift/su_max 0.001
_refine_ls_shift/su_mean 0.000
_refine_ls_structure_factor_coef Fsqd
_refine_ls_weighting_details 'calc w=1/[\s^2^(Fo^2^)+(0.0635P)^2^+0.0000P] where P=(Fo^2^+2Fc^2^)/3'
_refine_ls_weighting_scheme calc
_refine_ls_wR_factor_gt 0.1269
_refine_ls_wR_factor_ref 0.1320
_reflns_number_gt 5543
_reflns_number_total 6107
_reflns_threshold_expression >2sigma(I)
_cod_data_source_file c3cc46111d.txt
_cod_data_source_block 20130441
_cod_original_cell_volume 3423.96(10)
_cod_database_code 7109906
_chemical_oxdiff_formula C20H20N4O4
_reflns_odcompleteness_completeness 99.94
_reflns_odcompleteness_iscentric 1
_reflns_odcompleteness_theta 66.97
_olex2_refinement_description
;
1. Fixed Uiso
 At 1.2 times of:
  All C(H) groups, All C(H,H) groups, All N(H) groups
 At 1.5 times of:
  All C(H,H,H) groups, All O(H,H) groups
2.a Riding coordinates:
 I1(O1,H1A,H1B)
2.b Ternary CH refined with riding coordinates:
 C2(H2), C2'(H2'), C6(H6), C6'(H6')
2.c Secondary CH2 refined with riding coordinates:
 C3(H3A,H3B), C3'(H3'A,H3'B), C5(H5A,H5B), C5'(H5'A,H5'B)
2.d Aromatic/amide H refined with riding coordinates:
 N1(H1), N1'(H1'), N3(H3), N3'(H3')
2.e Idealised Me refined as rotating group:
 C8(H8A,H8B,H8C), C8'(H8'A,H8'B,H8'C), C9(H9A,H9B,H9C), C9'(H9'A,H9'B,H9'C),
 C10(H10A,H10B,H10C), C10'(H10D,H10E,H10F), C11(H11A,H11B,H11C), C11'(H11D,H11E,
 H11F), C12(H12A,H12B,H12C), C12'(H12D,H12E,H12F), C13(H13A,H13B,H13C),
 C13'(H13D,H13E,H13F)
;

loop_
_space_group_symop_id
_space_group_symop_operation_xyz
1 'x, y, z'
2 '-x+1/2, -y, z+1/2'
3 'x+1/2, -y+1/2, -z'
4 '-x, y+1/2, -z+1/2'

loop_
_atom_site_label
_atom_site_type_symbol
_atom_site_fract_x
_atom_site_fract_y
_atom_site_fract_z
_atom_site_U_iso_or_equiv
_atom_site_adp_type
_atom_site_occupancy
_atom_site_symmetry_multiplicity
_atom_site_calc_flag
_atom_site_refinement_flags
I1 I 0.52667(5) 0.39350(3) 0.54067(3) 0.06049(17) Uani 1 1 d .
O1 O 0.45465(5) 0.27891(3) 0.69536(3) 0.0641(16) Uani 1 1 d R
H1A H 0.4372 0.3024 0.6547 0.096 Uiso 1 1 d R
H1B H 0.4374 0.3047 0.7349 0.096 Uiso 1 1 d R
I1' I 0.11510(5) 0.61747(3) 0.35451(3) 0.06505(18) Uani 1 1 d .
N1 N 0.8868(5) 0.3708(3) 0.3702(3) 0.0444(12) Uani 1 1 d .
H1 H 0.8875 0.3271 0.3434 0.053 Uiso 1 1 calc R
N1' N 0.4145(6) 0.7345(3) 0.5886(3) 0.0526(15) Uani 1 1 d .
H1' H 0.4491 0.7806 0.5938 0.063 Uiso 1 1 calc R
N2 N 0.8903(6) 0.4488(3) 0.4706(3) 0.0470(12) Uani 1 1 d .
N2' N 0.3159(4) 0.6247(3) 0.6198(2) 0.0380(11) Uani 1 1 d .
N3 N 0.9413(5) 0.3214(3) 0.4923(3) 0.0445(12) Uani 1 1 d .
H3 H 0.9566 0.2707 0.4837 0.053 Uiso 1 1 calc R
N3' N 0.3818(5) 0.6935(3) 0.7164(3) 0.0468(13) Uani 1 1 d .
H3' H 0.4138 0.7325 0.7410 0.056 Uiso 1 1 calc R
C1 C 0.7769(6) 0.4587(5) 0.2784(5) 0.0573(19) Uani 1 1 d .
C1' C 0.4956(7) 0.6911(6) 0.4644(4) 0.059(2) Uani 1 1 d .
C2 C 0.8612(5) 0.4542(4) 0.3435(4) 0.0449(14) Uani 1 1 d .
H2 H 0.9334 0.4785 0.3266 0.054 Uiso 1 1 calc R
C2' C 0.3900(6) 0.6937(4) 0.5161(3) 0.0458(14) Uani 1 1 d .
H2' H 0.3295 0.7247 0.4909 0.055 Uiso 1 1 calc R
C3 C 0.8270(6) 0.4976(4) 0.4163(4) 0.0524(16) Uani 1 1 d .
H3A H 0.8513 0.5544 0.4166 0.063 Uiso 1 1 calc R
H3B H 0.7452 0.4948 0.4248 0.063 Uiso 1 1 calc R
C3' C 0.3403(5) 0.6109(4) 0.5402(3) 0.0419(13) Uani 1 1 d .
H3'A H 0.2711 0.5980 0.5128 0.050 Uiso 1 1 calc R
H3'B H 0.3953 0.5671 0.5333 0.050 Uiso 1 1 calc R
C4 C 0.9086(5) 0.3745(4) 0.4421(3) 0.0389(12) Uani 1 1 d .
C4' C 0.3757(5) 0.6898(3) 0.6422(3) 0.0354(11) Uani 1 1 d .
C5 C 0.8809(6) 0.4428(4) 0.5510(4) 0.0490(15) Uani 1 1 d .
H5A H 0.8018 0.4384 0.5667 0.059 Uiso 1 1 calc R
H5B H 0.9161 0.4894 0.5755 0.059 Uiso 1 1 calc R
C5' C 0.2985(6) 0.5690(4) 0.6804(3) 0.0412(13) Uani 1 1 d .
H5'A H 0.3497 0.5224 0.6767 0.049 Uiso 1 1 calc R
H5'B H 0.2201 0.5494 0.6815 0.049 Uiso 1 1 calc R
C6 C 0.9483(6) 0.3621(4) 0.5665(3) 0.0408(13) Uani 1 1 d .
H6 H 0.9058 0.3293 0.6029 0.049 Uiso 1 1 calc R
C6' C 0.3259(5) 0.6211(4) 0.7503(3) 0.0365(12) Uani 1 1 d .
H6' H 0.3824 0.5918 0.7806 0.044 Uiso 1 1 calc R
C7 C 1.0726(6) 0.3731(4) 0.5944(3) 0.0429(14) Uani 1 1 d .
C7' C 0.2250(5) 0.6460(3) 0.8006(3) 0.0328(12) Uani 1 1 d .
C8 C 0.8304(9) 0.4180(6) 0.2099(5) 0.075(3) Uani 1 1 d .
H8A H 0.9025 0.4435 0.1991 0.112 Uiso 1 1 calc R
H8B H 0.7801 0.4242 0.1680 0.112 Uiso 1 1 calc R
H8C H 0.8422 0.3608 0.2198 0.112 Uiso 1 1 calc R
C8' C 0.4646(10) 0.6383(8) 0.3970(5) 0.102(4) Uani 1 1 d .
H8'A H 0.4449 0.5841 0.4133 0.153 Uiso 1 1 calc R
H8'B H 0.5288 0.6355 0.3637 0.153 Uiso 1 1 calc R
H8'C H 0.4005 0.6622 0.3715 0.153 Uiso 1 1 calc R
C9 C 0.7596(9) 0.5513(6) 0.2599(6) 0.080(3) Uani 1 1 d .
H9A H 0.7233 0.5780 0.3013 0.120 Uiso 1 1 calc R
H9B H 0.7122 0.5564 0.2165 0.120 Uiso 1 1 calc R
H9C H 0.8325 0.5763 0.2506 0.120 Uiso 1 1 calc R
C9' C 0.5230(10) 0.7796(7) 0.4419(5) 0.092(4) Uani 1 1 d .
H9'A H 0.4567 0.8041 0.4195 0.138 Uiso 1 1 calc R
H9'B H 0.5850 0.7799 0.4068 0.138 Uiso 1 1 calc R
H9'C H 0.5444 0.8104 0.4853 0.138 Uiso 1 1 calc R
C10 C 0.6630(8) 0.4198(8) 0.2980(6) 0.087(3) Uani 1 1 d .
H10A H 0.6757 0.3655 0.3170 0.131 Uiso 1 1 calc R
H10B H 0.6161 0.4169 0.2542 0.131 Uiso 1 1 calc R
H10C H 0.6252 0.4523 0.3351 0.131 Uiso 1 1 calc R
C10' C 0.5976(7) 0.6533(6) 0.5042(5) 0.073(2) Uani 1 1 d .
H10D H 0.6146 0.6846 0.5482 0.109 Uiso 1 1 calc R
H10E H 0.6628 0.6537 0.4717 0.109 Uiso 1 1 calc R
H10F H 0.5799 0.5979 0.5180 0.109 Uiso 1 1 calc R
C11 C 1.0648(8) 0.4038(5) 0.6758(4) 0.0601(19) Uani 1 1 d .
H11A H 1.0386 0.4595 0.6763 0.090 Uiso 1 1 calc R
H11B H 1.1390 0.4007 0.6986 0.090 Uiso 1 1 calc R
H11C H 1.0121 0.3701 0.7031 0.090 Uiso 1 1 calc R
C11' C 0.1343(6) 0.6923(5) 0.7572(4) 0.0511(16) Uani 1 1 d .
H11D H 0.1661 0.7425 0.7386 0.077 Uiso 1 1 calc R
H11E H 0.0709 0.7043 0.7894 0.077 Uiso 1 1 calc R
H11F H 0.1086 0.6593 0.7162 0.077 Uiso 1 1 calc R
C12 C 1.1324(8) 0.2903(5) 0.5932(5) 0.067(2) Uani 1 1 d .
H12A H 1.0930 0.2531 0.6257 0.101 Uiso 1 1 calc R
H12B H 1.2100 0.2967 0.6098 0.101 Uiso 1 1 calc R
H12C H 1.1320 0.2689 0.5434 0.101 Uiso 1 1 calc R
C12' C 0.1735(7) 0.5688(4) 0.8346(4) 0.0540(17) Uani 1 1 d .
H12D H 0.1408 0.5356 0.7959 0.081 Uiso 1 1 calc R
H12E H 0.1150 0.5836 0.8697 0.081 Uiso 1 1 calc R
H12F H 0.2323 0.5383 0.8597 0.081 Uiso 1 1 calc R
C13 C 1.1405(6) 0.4328(5) 0.5471(4) 0.0558(17) Uani 1 1 d .
H13A H 1.1338 0.4179 0.4955 0.084 Uiso 1 1 calc R
H13B H 1.2195 0.4313 0.5616 0.084 Uiso 1 1 calc R
H13C H 1.1110 0.4872 0.5541 0.084 Uiso 1 1 calc R
C13' C 0.2716(6) 0.7021(5) 0.8624(4) 0.0527(17) Uani 1 1 d .
H13D H 0.3391 0.6780 0.8835 0.079 Uiso 1 1 calc R
H13E H 0.2147 0.7085 0.9005 0.079 Uiso 1 1 calc R
H13F H 0.2900 0.7547 0.8417 0.079 Uiso 1 1 calc R

loop_
_atom_site_aniso_label
_atom_site_aniso_U_11
_atom_site_aniso_U_22
_atom_site_aniso_U_33
_atom_site_aniso_U_23
_atom_site_aniso_U_13
_atom_site_aniso_U_12
I1 0.0712(3) 0.0406(2) 0.0696(3) 0.0038(2) -0.0052(2) 0.0014(2)
O1 0.096(5) 0.042(3) 0.054(3) -0.0014(19) -0.009(3) 0.019(3)
I1' 0.0681(3) 0.0495(3) 0.0775(3) -0.0032(2) -0.0182(2) 0.0226(2)
N1 0.047(3) 0.044(3) 0.042(2) -0.003(2) -0.008(2) 0.009(3)
N1' 0.063(4) 0.041(3) 0.054(3) -0.010(2) 0.029(3) -0.020(3)
N2 0.053(3) 0.040(3) 0.048(3) -0.003(2) 0.001(3) 0.010(3)
N2' 0.040(3) 0.040(3) 0.034(2) -0.009(2) 0.0053(19) -0.015(2)
N3 0.057(3) 0.032(2) 0.045(3) -0.003(2) -0.010(2) -0.003(2)
N3' 0.048(3) 0.052(3) 0.040(2) -0.017(2) 0.010(2) -0.028(3)
C1 0.036(3) 0.068(5) 0.068(4) 0.027(4) 0.001(3) 0.004(3)
C1' 0.054(4) 0.084(5) 0.039(3) -0.012(3) 0.019(3) -0.026(4)
C2 0.034(3) 0.044(3) 0.057(4) 0.006(3) 0.005(3) 0.006(3)
C2' 0.041(3) 0.055(4) 0.041(3) 0.000(3) 0.010(3) -0.007(3)
C3 0.044(4) 0.045(4) 0.068(4) 0.001(3) 0.003(3) 0.016(3)
C3' 0.039(3) 0.047(3) 0.039(3) -0.012(3) 0.011(2) -0.006(3)
C4 0.033(3) 0.039(3) 0.044(3) 0.000(2) 0.002(2) -0.004(2)
C4' 0.027(3) 0.034(3) 0.045(3) -0.008(2) 0.006(3) -0.007(2)
C5 0.043(3) 0.052(4) 0.052(3) -0.011(3) 0.008(3) 0.002(3)
C5' 0.045(3) 0.031(3) 0.048(3) -0.005(2) 0.006(3) -0.008(3)
C6 0.040(3) 0.044(3) 0.039(3) 0.001(2) 0.004(2) -0.012(3)
C6' 0.031(3) 0.037(3) 0.042(3) 0.003(2) 0.001(2) -0.004(3)
C7 0.045(3) 0.039(3) 0.045(3) 0.000(3) 0.000(3) -0.013(3)
C7' 0.031(3) 0.032(3) 0.036(3) 0.005(2) 0.002(2) 0.005(2)
C8 0.075(6) 0.088(7) 0.062(4) 0.014(4) -0.001(4) 0.014(5)
C8' 0.093(7) 0.156(12) 0.056(4) -0.041(6) 0.035(5) -0.053(8)
C9 0.073(6) 0.077(6) 0.091(6) 0.034(5) -0.011(5) 0.018(5)
C9' 0.099(8) 0.115(9) 0.061(5) 0.023(5) 0.034(5) -0.039(7)
C10 0.054(5) 0.114(9) 0.095(6) 0.039(6) -0.012(5) -0.024(5)
C10' 0.050(4) 0.085(6) 0.084(6) -0.019(5) 0.013(4) -0.007(4)
C11 0.066(5) 0.065(5) 0.049(3) -0.001(3) -0.008(3) -0.021(4)
C11' 0.037(3) 0.063(4) 0.054(3) 0.009(3) -0.002(3) 0.014(3)
C12 0.064(5) 0.055(4) 0.083(5) 0.000(4) -0.028(4) 0.006(4)
C12' 0.056(4) 0.050(4) 0.056(4) 0.013(3) 0.017(3) 0.002(3)
C13 0.048(4) 0.059(4) 0.061(4) 0.001(3) 0.010(3) -0.016(3)
C13' 0.053(4) 0.062(4) 0.043(3) -0.012(3) -0.001(3) 0.007(3)

loop_
_atom_type_symbol
_atom_type_description
_atom_type_scat_dispersion_real
_atom_type_scat_dispersion_imag
_atom_type_scat_source
C C 0.0181 0.0091 'International Tables Vol C Tables 4.2.6.8 and 6.1.1.4'
H H 0.0000 0.0000 'International Tables Vol C Tables 4.2.6.8 and 6.1.1.4'
I I -0.3257 6.8362 'International Tables Vol C Tables 4.2.6.8 and 6.1.1.4'
N N 0.0311 0.0180 'International Tables Vol C Tables 4.2.6.8 and 6.1.1.4'
O O 0.0492 0.0322 'International Tables Vol C Tables 4.2.6.8 and 6.1.1.4'

loop_
_geom_angle_atom_site_label_1
_geom_angle_atom_site_label_2
_geom_angle_atom_site_label_3
_geom_angle
H1A O1 H1B 115.9
C2 N1 H1 125.8
C4 N1 H1 125.8
C4 N1 C2 108.4(5)
C2' N1' H1' 125.3
C4' N1' H1' 125.3
C4' N1' C2' 109.4(5)
C4 N2 C3 108.8(5)
C4 N2 C5 109.4(5)
C5 N2 C3 131.5(6)
C4' N2' C3' 108.2(5)
C4' N2' C5' 110.6(5)
C5' N2' C3' 131.8(5)
C4 N3 H3 125.2
C4 N3 C6 109.6(5)
C6 N3 H3 125.2
C4' N3' H3' 124.7
C4' N3' C6' 110.5(5)
C6' N3' H3' 124.7
C2 C1 C8 109.2(6)
C2 C1 C9 107.1(7)
C8 C1 C9 107.6(7)
C10 C1 C2 111.6(6)
C10 C1 C8 111.2(9)
C10 C1 C9 109.9(8)
C8' C1' C2' 107.6(6)
C8' C1' C9' 111.8(8)
C9' C1' C2' 107.3(7)
C10' C1' C2' 110.8(6)
C10' C1' C8' 109.3(9)
C10' C1' C9' 110.0(8)
N1 C2 C1 115.1(6)
N1 C2 H2 107.4
N1 C2 C3 101.6(5)
C1 C2 H2 107.4
C1 C2 C3 117.3(6)
C3 C2 H2 107.4
N1' C2' C1' 112.6(6)
N1' C2' H2' 108.2
N1' C2' C3' 102.8(5)
C1' C2' H2' 108.2
C3' C2' C1' 116.5(6)
C3' C2' H2' 108.2
N2 C3 C2 100.6(5)
N2 C3 H3A 111.7
N2 C3 H3B 111.7
C2 C3 H3A 111.7
C2 C3 H3B 111.7
H3A C3 H3B 109.4
N2' C3' C2' 102.2(5)
N2' C3' H3'A 111.3
N2' C3' H3'B 111.3
C2' C3' H3'A 111.3
C2' C3' H3'B 111.3
H3'A C3' H3'B 109.2
N1 C4 N2 112.7(6)
N3 C4 N1 134.5(6)
N3 C4 N2 112.7(5)
N1' C4' N2' 114.1(5)
N1' C4' N3' 134.5(6)
N3' C4' N2' 111.4(5)
N2 C5 H5A 111.5
N2 C5 H5B 111.5
N2 C5 C6 101.3(5)
H5A C5 H5B 109.3
C6 C5 H5A 111.5
C6 C5 H5B 111.5
N2' C5' H5'A 111.0
N2' C5' H5'B 111.0
N2' C5' C6' 103.7(5)
H5'A C5' H5'B 109.0
C6' C5' H5'A 111.0
C6' C5' H5'B 111.0
N3 C6 C5 100.9(5)
N3 C6 H6 108.9
N3 C6 C7 113.1(5)
C5 C6 H6 108.9
C7 C6 C5 115.7(5)
C7 C6 H6 108.9
N3' C6' C5' 101.3(4)
N3' C6' H6' 108.7
N3' C6' C7' 111.6(5)
C5' C6' H6' 108.7
C7' C6' C5' 117.5(5)
C7' C6' H6' 108.7
C6 C7 C11 106.7(6)
C12 C7 C6 108.9(6)
C12 C7 C11 109.1(6)
C13 C7 C6 112.6(6)
C13 C7 C11 110.5(6)
C13 C7 C12 108.9(6)
C11' C7' C6' 111.5(5)
C11' C7' C12' 110.0(5)
C11' C7' C13' 108.8(5)
C12' C7' C6' 108.5(5)
C12' C7' C13' 110.1(5)
C13' C7' C6' 108.0(5)
C1 C8 H8A 109.5
C1 C8 H8B 109.5
C1 C8 H8C 109.5
H8A C8 H8B 109.5
H8A C8 H8C 109.5
H8B C8 H8C 109.5
C1' C8' H8'A 109.5
C1' C8' H8'B 109.5
C1' C8' H8'C 109.5
H8'A C8' H8'B 109.5
H8'A C8' H8'C 109.5
H8'B C8' H8'C 109.5
C1 C9 H9A 109.5
C1 C9 H9B 109.5
C1 C9 H9C 109.5
H9A C9 H9B 109.5
H9A C9 H9C 109.5
H9B C9 H9C 109.5
C1' C9' H9'A 109.5
C1' C9' H9'B 109.5
C1' C9' H9'C 109.5
H9'A C9' H9'B 109.5
H9'A C9' H9'C 109.5
H9'B C9' H9'C 109.5
C1 C10 H10A 109.5
C1 C10 H10B 109.5
C1 C10 H10C 109.5
H10A C10 H10B 109.5
H10A C10 H10C 109.5
H10B C10 H10C 109.5
C1' C10' H10D 109.5
C1' C10' H10E 109.5
C1' C10' H10F 109.5
H10D C10' H10E 109.5
H10D C10' H10F 109.5
H10E C10' H10F 109.5
C7 C11 H11A 109.5
C7 C11 H11B 109.5
C7 C11 H11C 109.5
H11A C11 H11B 109.5
H11A C11 H11C 109.5
H11B C11 H11C 109.5
C7' C11' H11D 109.5
C7' C11' H11E 109.5
C7' C11' H11F 109.5
H11D C11' H11E 109.5
H11D C11' H11F 109.5
H11E C11' H11F 109.5
C7 C12 H12A 109.5
C7 C12 H12B 109.5
C7 C12 H12C 109.5
H12A C12 H12B 109.5
H12A C12 H12C 109.5
H12B C12 H12C 109.5
C7' C12' H12D 109.5
C7' C12' H12E 109.5
C7' C12' H12F 109.5
H12D C12' H12E 109.5
H12D C12' H12F 109.5
H12E C12' H12F 109.5
C7 C13 H13A 109.5
C7 C13 H13B 109.5
C7 C13 H13C 109.5
H13A C13 H13B 109.5
H13A C13 H13C 109.5
H13B C13 H13C 109.5
C7' C13' H13D 109.5
C7' C13' H13E 109.5
C7' C13' H13F 109.5
H13D C13' H13E 109.5
H13D C13' H13F 109.5
H13E C13' H13F 109.5

loop_
_geom_bond_atom_site_label_1
_geom_bond_atom_site_label_2
_geom_bond_distance
O1 H1A 0.8494
O1 H1B 0.8499
N1 H1 0.8600
N1 C2 1.475(8)
N1 C4 1.317(8)
N1' H1' 0.8600
N1' C2' 1.488(8)
N1' C4' 1.290(8)
N2 C3 1.460(9)
N2 C4 1.334(8)
N2 C5 1.450(8)
N2' C3' 1.474(7)
N2' C4' 1.334(7)
N2' C5' 1.433(8)
N3 H3 0.8600
N3 C4 1.306(8)
N3 C6 1.492(8)
N3' H3' 0.8600
N3' C4' 1.334(8)
N3' C6' 1.482(8)
C1 C2 1.529(10)
C1 C8 1.531(12)
C1 C9 1.560(11)
C1 C10 1.517(11)
C1' C2' 1.546(8)
C1' C8' 1.529(10)
C1' C9' 1.535(13)
C1' C10' 1.521(13)
C2 H2 0.9800
C2 C3 1.539(9)
C2' H2' 0.9800
C2' C3' 1.534(9)
C3 H3A 0.9700
C3 H3B 0.9700
C3' H3'A 0.9700
C3' H3'B 0.9700
C5 H5A 0.9700
C5 H5B 0.9700
C5 C6 1.560(9)
C5' H5'A 0.9700
C5' H5'B 0.9700
C5' C6' 1.549(8)
C6 H6 0.9800
C6 C7 1.547(9)
C6' H6' 0.9800
C6' C7' 1.540(8)
C7 C11 1.548(9)
C7 C12 1.521(10)
C7 C13 1.517(9)
C7' C11' 1.516(8)
C7' C12' 1.525(8)
C7' C13' 1.537(9)
C8 H8A 0.9600
C8 H8B 0.9600
C8 H8C 0.9600
C8' H8'A 0.9600
C8' H8'B 0.9600
C8' H8'C 0.9600
C9 H9A 0.9600
C9 H9B 0.9600
C9 H9C 0.9600
C9' H9'A 0.9600
C9' H9'B 0.9600
C9' H9'C 0.9600
C10 H10A 0.9600
C10 H10B 0.9600
C10 H10C 0.9600
C10' H10D 0.9600
C10' H10E 0.9600
C10' H10F 0.9600
C11 H11A 0.9600
C11 H11B 0.9600
C11 H11C 0.9600
C11' H11D 0.9600
C11' H11E 0.9600
C11' H11F 0.9600
C12 H12A 0.9600
C12 H12B 0.9600
C12 H12C 0.9600
C12' H12D 0.9600
C12' H12E 0.9600
C12' H12F 0.9600
C13 H13A 0.9600
C13 H13B 0.9600
C13 H13C 0.9600
C13' H13D 0.9600
C13' H13E 0.9600
C13' H13F 0.9600

loop_
_geom_hbond_atom_site_label_D
_geom_hbond_atom_site_label_H
_geom_hbond_atom_site_label_A
_geom_hbond_distance_DH
_geom_hbond_distance_HA
_geom_hbond_distance_DA
_geom_hbond_angle_DHA
_geom_hbond_site_symmetry_A
O1 H1A I1 0.85 2.74 3.452 142.7 .
O1 H1B I1' 0.85 2.57 3.418 179.8 2_565
N1 H1 O1 0.86 2.02 2.825(5) 154.7 3_556
N1' H1' I1' 0.86 2.72 3.519(6) 155.4 3_566
N3 H3 I1 0.86 2.84 3.694(5) 175.0 3_556
N3' H3' O1 0.86 2.06 2.847(5) 151.8 4_656

loop_
_geom_torsion_atom_site_label_1
_geom_torsion_atom_site_label_2
_geom_torsion_atom_site_label_3
_geom_torsion_atom_site_label_4
_geom_torsion
N1 C2 C3 N2 26.6(7)
N1' C2' C3' N2' 14.1(7)
N2 C5 C6 N3 -22.1(6)
N2 C5 C6 C7 100.3(6)
N2' C5' C6' N3' -13.1(6)
N2' C5' C6' C7' 108.7(6)
N3 C6 C7 C11 -171.8(5)
N3 C6 C7 C12 -54.1(7)
N3 C6 C7 C13 66.7(7)
N3' C6' C7' C11' 59.9(7)
N3' C6' C7' C12' -178.9(5)
N3' C6' C7' C13' -59.6(6)
C1 C2 C3 N2 153.0(6)
C1' C2' C3' N2' 137.7(6)
C2 N1 C4 N2 6.2(8)
C2 N1 C4 N3 -175.7(7)
C2' N1' C4' N2' -5.9(8)
C2' N1' C4' N3' 173.9(7)
C3 N2 C4 N1 12.9(8)
C3 N2 C4 N3 -165.6(6)
C3 N2 C5 C6 163.9(7)
C3' N2' C4' N1' 16.1(8)
C3' N2' C4' N3' -163.8(6)
C3' N2' C5' C6' 157.8(6)
C4 N1 C2 C1 -149.0(6)
C4 N1 C2 C3 -21.2(7)
C4 N2 C3 C2 -24.8(7)
C4 N2 C5 C6 23.9(7)
C4 N3 C6 C5 14.7(7)
C4 N3 C6 C7 -109.5(6)
C4' N1' C2' C1' -132.3(7)
C4' N1' C2' C3' -6.1(7)
C4' N2' C3' C2' -18.2(7)
C4' N2' C5' C6' 16.3(7)
C4' N3' C6' C5' 6.5(7)
C4' N3' C6' C7' -119.3(6)
C5 N2 C3 C2 -165.1(7)
C5 N2 C4 N1 162.4(6)
C5 N2 C4 N3 -16.1(8)
C5 C6 C7 C11 72.5(7)
C5 C6 C7 C12 -169.8(6)
C5 C6 C7 C13 -48.9(7)
C5' N2' C3' C2' -160.4(6)
C5' N2' C4' N1' 166.8(6)
C5' N2' C4' N3' -13.0(7)
C5' C6' C7' C11' -56.5(7)
C5' C6' C7' C12' 64.8(7)
C5' C6' C7' C13' -175.9(5)
C6 N3 C4 N1 -178.3(7)
C6 N3 C4 N2 -0.3(8)
C6' N3' C4' N1' -176.4(7)
C6' N3' C4' N2' 3.4(8)
C8 C1 C2 N1 -64.9(8)
C8 C1 C2 C3 175.6(7)
C8' C1' C2' N1' 172.6(8)
C8' C1' C2' C3' 54.2(10)
C9 C1 C2 N1 178.8(6)
C9 C1 C2 C3 59.3(9)
C9' C1' C2' N1' -66.9(9)
C9' C1' C2' C3' 174.7(7)
C10 C1 C2 N1 58.5(10)
C10 C1 C2 C3 -61.0(10)
C10' C1' C2' N1' 53.2(9)
C10' C1' C2' C3' -65.2(8)
